data_2312006
loop_
_publ_author_name
'J\/orgensen, Mads R. V.'
'Hathwar, Venkatesha R.'
'Sist, Mattia'
'Wang, Xiaoping'
'Hoffmann, Christina M.'
'Briseno, Alejandro L.'
'Overgaard, Jacob'
'Iversen, Bo B.'

_publ_section_title
;
 Accurate atomic displacement parameters from time-of-flight
 neutron-diffraction data at TOPAZ
;
_journal_coeditor_code PC5039
_journal_issue 6
_journal_name_full 'Acta Crystallographica Section A Foundations and Advances'
_journal_page_first 679
_journal_paper_doi 10.1107/S2053273314015599
_journal_volume 70
_journal_year 2014
_chemical_formula_moiety 'C42 H28'
_chemical_formula_structural 'C42 H28'
_chemical_formula_sum 'C42 H28'
_chemical_formula_weight 532.69
_chemical_name_common Rubrene
_chemical_name_systematic 5,6,11,12-tetraphenyltetracene
_space_group_IT_number 64
_space_group_name_Hall '-C 2ac 2'
_space_group_name_H-M_alt 'C m c e'
_symmetry_cell_setting orthorhombic
_symmetry_Int_Tables_number 64
_symmetry_space_group_name_Hall '-C 2ac 2'
_symmetry_space_group_name_H-M 'C m c e'
_audit_creation_date 2014-01-21T11:07
_audit_creation_method 'from EXP file using GSAS2CIF'
_audit_update_record ' 2014-01-21T11:07  Initial CIF as created by GSAS2CIF'
_cell_angle_alpha 90
_cell_angle_beta 90
_cell_angle_gamma 90
_cell_formula_units_Z 4
_cell_length_a 26.8106(3)
_cell_length_b 7.16020(10)
_cell_length_c 14.20290(10)
_cell_measurement_temperature 100(2)
_cell_volume 2726.52(5)
_computing_cell_refinement
;
CrysAlisPro, Agilent Technologies
Version 1.171.36.28
;
_computing_data_collection
;
CrysAlisPro, Agilent Technologies
Version 1.171.36.28
;
_computing_data_reduction
;
CrysAlisPro, Agilent Technologies
Version 1.171.36.28
;
_computing_molecular_graphics 'XD2006   (Volkov et al, 2006)'
_computing_publication_material 'XD2006   (Volkov et al, 2006)'
_computing_structure_refinement 'SHELXL-97 (Sheldrick, 2008)'
_computing_structure_solution 'SHELXS-97 (Sheldrick, 2008)'
_diffrn_ambient_temperature 100(2)
_diffrn_detector_area_resol_mean 10.3590
_diffrn_measured_fraction_theta_full 1.000
_diffrn_measured_fraction_theta_max 1.000
_diffrn_measurement_device_type 'SuperNova, Single source at offset, Atlas'
_diffrn_measurement_method '\w scans'
_diffrn_radiation_monochromator mirror
_diffrn_radiation_source 'SuperNova (Mo) X-ray Source'
_diffrn_radiation_type 'Mo K\a'
_diffrn_radiation_wavelength 0.7107
_diffrn_reflns_av_R_equivalents 0.0328
_diffrn_reflns_av_sigmaI/netI 0.0297
_diffrn_reflns_limit_h_max 58
_diffrn_reflns_limit_h_min 0
_diffrn_reflns_limit_k_max 15
_diffrn_reflns_limit_k_min 0
_diffrn_reflns_limit_l_max 31
_diffrn_reflns_limit_l_min 0
_diffrn_reflns_number 83536
_diffrn_reflns_theta_full 51.42
_diffrn_reflns_theta_max 51.42
_diffrn_reflns_theta_min 2.87
_exptl_absorpt_coefficient_mu 0.073
_exptl_absorpt_correction_T_max 0.9869
_exptl_absorpt_correction_T_min 0.9826
_exptl_absorpt_correction_type analytical
_exptl_crystal_colour Orange
_exptl_crystal_density_diffrn 1.298
_exptl_crystal_description Block
_exptl_crystal_F_000 1120
_exptl_crystal_size_max 0.24
_exptl_crystal_size_mid 0.22
_exptl_crystal_size_min 0.18
_refine_diff_density_max 0.179
_refine_diff_density_min -0.180
_refine_diff_density_rms 0.038
_refine_ls_extinction_method none
_refine_ls_goodness_of_fit_ref 1.492
_refine_ls_matrix_type full
_refine_ls_number_parameters 383
_refine_ls_number_reflns 6070
_refine_ls_number_restraints 0
_refine_ls_R_factor_all 0.041
_refine_ls_R_factor_gt 0.022
_refine_ls_shift/su_max 0
_refine_ls_structure_factor_coef Fsqd
_refine_ls_weighting_details
;
        calc w2 = 1/[s^2^(Fo^2^)]
;
_refine_ls_weighting_scheme calc
_refine_ls_wR_factor_ref 0.055
_reflns_number_gt 6070
_reflns_number_total 7703
_reflns_threshold_expression >3sigma(I)
_cod_data_source_file pc5039sup1.cif
_cod_data_source_block Rubrene_Xray_multipolemodel
_cod_original_sg_symbol_Hall '-C 2bc 2'
_cod_original_sg_symbol_H-M 'C m c a'
_cod_database_code 2312006

loop_
_symmetry_equiv_pos_as_xyz
+x,+y,+z
-x,+y,+z
+x,-y+1/2,+z+1/2
-x,-y+1/2,+z+1/2
-x,-y,-z
+x,-y,-z
-x,+y+1/2,-z+1/2
+x,+y+1/2,-z+1/2
+x+1/2,+y+1/2,+z
-x+1/2,+y+1/2,+z
+x+1/2,-y,+z+1/2
-x+1/2,-y,+z+1/2
-x+1/2,-y+1/2,-z
+x+1/2,-y+1/2,-z
-x+1/2,+y,-z+1/2
+x+1/2,+y,-z+1/2

loop_
_atom_local_axes_atom_label
_atom_local_axes_atom0
_atom_local_axes_ax1
_atom_local_axes_atom1
_atom_local_axes_atom2
_atom_local_axes_ax2
C(1) C(2) Z C(1) DUM0 Y
C(2) C(3) Z C(2) C(1) Y
C(3) C(2) Z C(3) C(4) Y
C(4) H(4) Z C(4) C(5) Y
C(5) H(5) Z C(5) C(4) Y
C(6) C(11) Z C(6) C(7) Y
C(7) H(7) Z C(7) C(8) Y
C(8) H(8) Z C(8) C(7) Y
C(9) H(9) Z C(9) C(8) Y
C(10) H(10) Z C(10) C(11) Y
C(11) H(11) Z C(11) C(10) Y
H(4) C(4) Z H(4) C(5) Y
H(5) C(5) Z H(5) C(4) Y
H(7) C(7) Z H(7) C(6) Y
H(8) C(8) Z H(8) C(7) Y
H(9) C(9) Z H(9) C(8) Y
H(10) C(10) Z H(10) C(11) Y
H(11) C(11) Z H(11) C(10) Y

loop_
_atom_rho_multipole_atom_label
_atom_rho_multipole_coeff_Pv
_atom_rho_multipole_coeff_P00
_atom_rho_multipole_coeff_P11
_atom_rho_multipole_coeff_P1-1
_atom_rho_multipole_coeff_P10
_atom_rho_multipole_coeff_P20
_atom_rho_multipole_coeff_P21
_atom_rho_multipole_coeff_P2-1
_atom_rho_multipole_coeff_P22
_atom_rho_multipole_coeff_P2-2
_atom_rho_multipole_coeff_P30
_atom_rho_multipole_coeff_P31
_atom_rho_multipole_coeff_P3-1
_atom_rho_multipole_coeff_P32
_atom_rho_multipole_coeff_P3-2
_atom_rho_multipole_coeff_P33
_atom_rho_multipole_coeff_P3-3
_atom_rho_multipole_coeff_P40
_atom_rho_multipole_coeff_P41
_atom_rho_multipole_coeff_P4-1
_atom_rho_multipole_coeff_P42
_atom_rho_multipole_coeff_P4-2
_atom_rho_multipole_coeff_P43
_atom_rho_multipole_coeff_P4-3
_atom_rho_multipole_coeff_P44
_atom_rho_multipole_coeff_P4-4
_atom_rho_multipole_kappa
_atom_rho_multipole_kappa_prime0
_atom_rho_multipole_kappa_prime1
_atom_rho_multipole_kappa_prime2
_atom_rho_multipole_kappa_prime3
_atom_rho_multipole_kappa_prime4
_atom_rho_multipole_radial_slater_n0
_atom_rho_multipole_radial_slater_zeta0
_atom_rho_multipole_radial_slater_n1
_atom_rho_multipole_radial_slater_zeta1
_atom_rho_multipole_radial_slater_n2
_atom_rho_multipole_radial_slater_zeta2
_atom_rho_multipole_radial_slater_n3
_atom_rho_multipole_radial_slater_zeta3
_atom_rho_multipole_radial_slater_n4
_atom_rho_multipole_radial_slater_zeta4
C(1) 2.04(3) 0 0 0 0.027(19) 0.072(16) 0 0 -0.100(10) -0.044(17) 0.142(15) 0 0 0.135(14) -0.017(17) 0 0 -0.01(2) 0 0 0.02(2) -0.003(14) 0 0 0.031(14) 0.01(2) 0.962(3) 0.849(11) 0.849163 0.849163 0.849163 0.849163 2 3.1762 2 3.1762 2 3.1762 3 3.1762 4 3.1762
C(2) 4.05(4) 0 0.003(14) 0.014(17) 0.066(18) 0.113(14) -0.020(12) -0.014(13) -0.168(13) 0.009(12) 0.31(2) -0.010(14) 0.010(14) 0.235(16) 0.038(14) -0.023(12) 0.037(13) 0.00(2) 0.013(17) -0.041(19) -0.029(18) 0.02(2) 0.008(16) -0.020(18) 0.029(16) -0.019(15) 0.962(3) 0.849(11) 0.849163 0.849163 0.849163 0.849163 2 3.1762 2 3.1762 2 3.1762 3 3.1762 4 3.1762
C(3) 4.06(4) 0 -0.009(14) -0.017(15) 0.015(16) 0.135(14) 0.019(12) -0.004(13) -0.208(14) -0.027(11) 0.315(19) -0.005(13) -0.003(13) 0.252(16) 0.006(13) -0.012(11) -0.017(11) -0.016(19) 0.026(14) -0.022(18) -0.034(17) 0.009(17) 0.021(15) -0.042(16) 0.071(14) 0.047(13) 0.962(3) 0.849(11) 0.849163 0.849163 0.849163 0.849163 2 3.1762 2 3.1762 2 3.1762 3 3.1762 4 3.1762
C(4) 4.30(5) 0 0.023(14) 0.049(19) -0.00(2) 0.148(15) -0.019(11) -0.029(14) -0.205(14) -0.008(13) 0.37(2) 0.018(12) 0.049(14) 0.257(16) 0.006(14) -0.021(14) -0.018(14) 0.09(2) -0.008(14) 0.024(18) -0.031(17) -0.005(17) -0.005(16) 0.014(17) 0.028(17) 0.019(17) 0.959(3) 0.851(8) 0.850556 0.850556 0.850556 0.850556 2 3.1762 2 3.1762 2 3.1762 3 3.1762 4 3.1762
C(5) 4.01(4) 0 0.036(15) 0.007(15) -0.064(19) 0.083(15) 0.041(11) 0.006(13) -0.224(13) -0.013(12) 0.293(17) 0.031(12) -0.025(13) 0.195(15) -0.043(12) 0.007(13) 0.022(13) -0.011(18) 0.015(13) -0.020(15) -0.001(15) -0.000(15) -0.028(14) -0.052(15) 0.051(15) -0.001(14) 0.959(3) 0.851(8) 0.850556 0.850556 0.850556 0.850556 2 3.1762 2 3.1762 2 3.1762 3 3.1762 4 3.1762
C(6) 4.08(5) 0 0.021(15) 0.022(19) 0.03(2) 0.082(15) -0.049(12) 0.005(14) -0.188(13) -0.003(12) 0.31(2) -0.004(14) -0.026(16) 0.208(17) 0.034(14) -0.018(13) -0.010(13) 0.02(2) 0.052(17) -0.06(2) 0.02(2) 0.01(2) 0.050(17) -0.039(18) 0.055(15) 0.022(16) 0.962(3) 0.849(11) 0.849163 0.849163 0.849163 0.849163 2 3.1762 2 3.1762 2 3.1762 3 3.1762 4 3.1762
C(7) 4.16(5) 0 0.034(15) -0.004(19) -0.04(2) 0.061(16) -0.037(12) -0.015(14) -0.230(15) -0.008(13) 0.319(19) -0.030(13) 0.017(16) 0.229(17) -0.012(15) -0.016(14) -0.016(14) 0.00(2) 0.018(16) -0.03(2) -0.031(18) -0.019(18) 0.057(16) 0.018(18) 0.081(16) 0.019(17) 0.959(3) 0.851(8) 0.850556 0.850556 0.850556 0.850556 2 3.1762 2 3.1762 2 3.1762 3 3.1762 4 3.1762
C(8) 4.20(5) 0 -0.013(17) -0.12(2) -0.04(2) 0.058(16) -0.000(12) -0.030(16) -0.240(17) 0.024(15) 0.300(19) 0.004(13) -0.049(18) 0.262(18) -0.045(16) 0.018(16) 0.087(17) -0.03(2) 0.028(16) 0.04(2) -0.085(19) -0.016(19) 0.024(18) -0.051(19) 0.067(18) -0.031(17) 0.959(3) 0.851(8) 0.850556 0.850556 0.850556 0.850556 2 3.1762 2 3.1762 2 3.1762 3 3.1762 4 3.1762
C(9) 4.24(6) 0 0.005(17) -0.18(3) -0.01(2) 0.093(17) 0.012(12) 0.070(17) -0.214(17) 0.017(17) 0.41(2) -0.012(13) 0.030(19) 0.225(19) 0.003(17) 0.011(17) 0.116(18) -0.00(2) -0.032(16) -0.02(2) -0.074(19) 0.008(19) -0.008(19) -0.07(2) 0.01(2) -0.038(19) 0.959(3) 0.851(8) 0.850556 0.850556 0.850556 0.850556 2 3.1762 2 3.1762 2 3.1762 3 3.1762 4 3.1762
C(10) 3.91(5) 0 -0.001(17) 0.12(2) -0.02(2) 0.059(17) 0.001(13) -0.063(16) -0.218(17) 0.022(15) 0.26(2) -0.016(14) -0.041(18) 0.157(17) -0.011(16) -0.026(15) -0.025(16) 0.01(2) -0.027(17) 0.04(2) 0.022(18) 0.029(19) -0.022(18) 0.015(19) 0.036(19) -0.018(18) 0.959(3) 0.851(8) 0.850556 0.850556 0.850556 0.850556 2 3.1762 2 3.1762 2 3.1762 3 3.1762 4 3.1762
C(11) 4.09(5) 0 0.001(15) -0.02(2) -0.05(2) 0.101(16) -0.011(12) -0.035(15) -0.176(14) -0.008(14) 0.321(19) -0.020(13) 0.012(17) 0.213(17) -0.018(15) 0.003(14) 0.017(15) -0.03(2) 0.016(15) -0.03(2) -0.023(17) 0.002(18) 0.004(17) 0.026(18) 0.040(17) -0.013(16) 0.959(3) 0.851(8) 0.850556 0.850556 0.850556 0.850556 2 3.1762 2 3.1762 2 3.1762 3 3.1762 4 3.1762
H(4) 0.77(2) 0 0 0 0.140(13) 0.036(16) 0 0 0 0 0 0 0 0 0 0 0 0 0 0 0 0 0 0 0 0 1.2 1.2 1.2 1.2 1.2 1.2 0 2 1 2 2 2 3 2 4 2
H(5) 0.93(2) 0 0 0 0.224(15) 0.07(2) 0 0 0 0 0 0 0 0 0 0 0 0 0 0 0 0 0 0 0 0 1.2 1.2 1.2 1.2 1.2 1.2 0 2 1 2 2 2 3 2 4 2
H(7) 0.86(2) 0 0 0 0.209(16) 0.11(2) 0 0 0 0 0 0 0 0 0 0 0 0 0 0 0 0 0 0 0 0 1.2 1.2 1.2 1.2 1.2 1.2 0 2 1 2 2 2 3 2 4 2
H(8) 0.82(2) 0 0 0 0.187(14) 0.030(17) 0 0 0 0 0 0 0 0 0 0 0 0 0 0 0 0 0 0 0 0 1.2 1.2 1.2 1.2 1.2 1.2 0 2 1 2 2 2 3 2 4 2
H(9) 0.72(2) 0 0 0 0.138(13) 0.009(17) 0 0 0 0 0 0 0 0 0 0 0 0 0 0 0 0 0 0 0 0 1.2 1.2 1.2 1.2 1.2 1.2 0 2 1 2 2 2 3 2 4 2
H(10) 0.90(3) 0 0 0 0.222(18) 0.07(2) 0 0 0 0 0 0 0 0 0 0 0 0 0 0 0 0 0 0 0 0 1.2 1.2 1.2 1.2 1.2 1.2 0 2 1 2 2 2 3 2 4 2
H(11) 0.86(2) 0 0 0 0.200(14) 0.095(18) 0 0 0 0 0 0 0 0 0 0 0 0 0 0 0 0 0 0 0 0 1.2 1.2 1.2 1.2 1.2 1.2 0 2 1 2 2 2 3 2 4 2

loop_
_atom_site_label
_atom_site_type_symbol
_atom_site_fract_x
_atom_site_fract_y
_atom_site_fract_z
_atom_site_U_iso_or_equiv
_atom_site_occupancy
_atom_site_symmetry_multiplicity
_atom_site_adp_type
C(1) C 0.027310(9) 0 0 0.01 1 8 Uani
C(2) C 0.053210(7) -0.14439(3) 0.048940(14) 0.01 1 16 Uani
C(3) C 0.026843(7) -0.29588(3) 0.087621(14) 0.011 1 16 Uani
C(4) C 0.052113(9) -0.44714(3) 0.133971(16) 0.014 1 16 Uani
C(5) C 0.026536(9) -0.59004(3) 0.175531(17) 0.015 1 16 Uani
C(6) C 0.107556(8) -0.13457(3) 0.072679(14) 0.012 1 16 Uani
C(7) C 0.142855(8) -0.24862(3) 0.028629(18) 0.015 1 16 Uani
C(8) C 0.192099(9) -0.25175(4) 0.05959(2) 0.019 1 16 Uani
C(9) C 0.207162(10) -0.13947(5) 0.13449(2) 0.021 1 16 Uani
C(10) C 0.172337(11) -0.02459(5) 0.17890(2) 0.02 1 16 Uani
C(11) C 0.122824(9) -0.02346(4) 0.148321(17) 0.016 1 16 Uani
H(4) H 0.092764 -0.44605 0.135021 0.028534 1 16 Uiso
H(5) H 0.04675 -0.700632 0.211934 0.041594 1 16 Uiso
H(7) H 0.131777 -0.334537 -0.031174 0.03803 1 16 Uiso
H(8) H 0.218581 -0.34321 0.024027 0.03615 1 16 Uiso
H(9) H 0.245874 -0.14269 0.157882 0.033709 1 16 Uiso
H(10) H 0.183126 0.066417 0.236951 0.046305 1 16 Uiso
H(11) H 0.095492 0.065424 0.183249 0.037348 1 16 Uiso

loop_
_atom_site_aniso_label
_atom_site_aniso_U_11
_atom_site_aniso_U_22
_atom_site_aniso_U_33
_atom_site_aniso_U_12
_atom_site_aniso_U_13
_atom_site_aniso_U_23
C(1) 0.01000(8) 0.00907(8) 0.01081(9) 0 0 0.00128(7)
C(2) 0.01058(6) 0.00979(6) 0.01104(7) 0.00073(5) -0.00007(5) 0.00127(5)
C(3) 0.01222(7) 0.00933(7) 0.01058(7) 0.00080(5) 0.00020(5) 0.00134(5)
C(4) 0.01505(8) 0.01169(7) 0.01390(8) 0.00275(6) 0.00109(6) 0.00330(6)
C(5) 0.01875(9) 0.01131(8) 0.01543(8) 0.00202(6) 0.00074(6) 0.00394(6)
C(6) 0.01085(7) 0.01189(7) 0.01177(7) 0.00132(5) -0.00027(5) 0.00054(5)
C(7) 0.01233(7) 0.01442(8) 0.01762(9) 0.00172(6) 0.00206(6) -0.00103(7)
C(8) 0.01156(8) 0.02027(11) 0.02498(11) 0.00269(7) 0.00225(7) 0.00169(9)
C(9) 0.01258(8) 0.02726(13) 0.02331(11) 0.00031(8) -0.00324(7) 0.00380(10)
C(10) 0.01673(9) 0.02706(13) 0.01696(10) -0.00135(9) -0.00506(7) -0.00137(9)
C(11) 0.01467(8) 0.01876(9) 0.01332(8) 0.00128(7) -0.00174(6) -0.00236(7)

loop_
_atom_type_symbol
_atom_type_number_in_cell
C 168.0
H 112.0

loop_
_geom_angle_atom_site_label_1
_geom_angle_atom_site_label_2
_geom_angle_atom_site_label_3
_geom_angle
_geom_angle_site_symmetry_1
_geom_angle_site_symmetry_2
_geom_angle_site_symmetry_3
_geom_angle_publ_flag
C(1) C(1) C(2) 119.135(12) 2_555 1_555 1_555 yes
C(1) C(1) C(2) 119.135(12) 2_555 1_555 6_555 yes
C(1) C(1) C(2) 119.135(12) 5_555 1_555 1_555 yes
C(1) C(1) C(2) 119.135(12) 5_555 1_555 6_555 yes
C(2) C(1) C(2) 121.73(2) 1_555 1_555 6_555 yes
C(1) C(2) C(3) 120.312(18) 1_555 1_555 1_555 yes
C(1) C(2) C(6) 123.334(19) 1_555 1_555 1_555 yes
C(1) C(2) C(3) 120.312(18) 6_555 1_555 1_555 yes
C(1) C(2) C(6) 123.334(19) 6_555 1_555 1_555 yes
C(3) C(2) C(6) 115.937(18) 1_555 1_555 1_555 yes
C(2) C(3) C(3) 120.173(11) 1_555 1_555 2_555 yes
C(2) C(3) C(4) 121.546(19) 1_555 1_555 1_555 yes
C(3) C(3) C(4) 118.127(12) 2_555 1_555 1_555 yes
C(3) C(4) C(5) 121.72(2) 1_555 1_555 1_555 yes
C(3) C(4) H(4) 118.18(2) 1_555 1_555 1_555 yes
C(5) C(4) H(4) 120.10(2) 1_555 1_555 1_555 yes
C(4) C(5) C(5) 120.137(14) 1_555 1_555 2_555 yes
C(4) C(5) H(5) 119.97(2) 1_555 1_555 1_555 yes
C(5) C(5) H(5) 119.815(13) 2_555 1_555 1_555 yes
C(2) C(6) C(7) 122.05(2) 1_555 1_555 1_555 yes
C(2) C(6) C(11) 118.992(19) 1_555 1_555 1_555 yes
C(7) C(6) C(11) 118.56(2) 1_555 1_555 1_555 yes
C(6) C(7) C(8) 120.68(2) 1_555 1_555 1_555 yes
C(6) C(7) H(7) 119.60(2) 1_555 1_555 1_555 yes
C(8) C(7) H(7) 119.71(2) 1_555 1_555 1_555 yes
C(7) C(8) C(9) 120.46(3) 1_555 1_555 1_555 yes
C(7) C(8) H(8) 118.76(3) 1_555 1_555 1_555 yes
C(9) C(8) H(8) 120.78(3) 1_555 1_555 1_555 yes
C(8) C(9) C(10) 119.44(3) 1_555 1_555 1_555 yes
C(8) C(9) H(9) 119.77(3) 1_555 1_555 1_555 yes
C(10) C(9) H(9) 120.80(3) 1_555 1_555 1_555 yes
C(9) C(10) C(11) 119.93(3) 1_555 1_555 1_555 yes
C(9) C(10) H(10) 121.12(3) 1_555 1_555 1_555 yes
C(11) C(10) H(10) 118.94(3) 1_555 1_555 1_555 yes
C(6) C(11) C(10) 120.92(2) 1_555 1_555 1_555 yes
C(6) C(11) H(11) 119.02(2) 1_555 1_555 1_555 yes
C(10) C(11) H(11) 120.05(2) 1_555 1_555 1_555 yes

loop_
_geom_bond_atom_site_label_1
_geom_bond_atom_site_label_2
_geom_bond_distance
_geom_bond_site_symmetry_1
_geom_bond_site_symmetry_2
_geom_bond_publ_flag
C(1) C(1) 1.4644(5) 1_555 2_555 yes
C(1) C(1) 1.4644(5) 1_555 5_555 yes
C(1) C(2) 1.4263(2) 1_555 1_555 yes
C(1) C(2) 1.4263(2) 1_555 6_555 yes
C(2) C(3) 1.4065(3) 1_555 1_555 yes
C(2) C(6) 1.4972(3) 1_555 1_555 yes
C(3) C(3) 1.4394(4) 1_555 2_555 yes
C(3) C(4) 1.4371(3) 1_555 1_555 yes
C(4) C(5) 1.3658(3) 1_555 1_555 yes
C(4) H(4) 1.0900(2) 1_555 1_555 yes
C(5) C(5) 1.4229(5) 1_555 2_555 yes
C(5) H(5) 1.0900(2) 1_555 1_555 yes
C(6) C(7) 1.3978(3) 1_555 1_555 yes
C(6) C(11) 1.3981(3) 1_555 1_555 yes
C(7) C(8) 1.3917(3) 1_555 1_555 yes
C(7) H(7) 1.0900(3) 1_555 1_555 yes
C(8) C(9) 1.3933(4) 1_555 1_555 yes
C(8) H(8) 1.0900(3) 1_555 1_555 yes
C(9) C(10) 1.3950(4) 1_555 1_555 yes
C(9) H(9) 1.0900(3) 1_555 1_555 yes
C(10) C(11) 1.3967(3) 1_555 1_555 yes
C(10) H(10) 1.0900(3) 1_555 1_555 yes
C(11) H(11) 1.0900(2) 1_555 1_555 yes

loop_
_geom_torsion_atom_site_label_1
_geom_torsion_atom_site_label_2
_geom_torsion_atom_site_label_3
_geom_torsion_atom_site_label_4
_geom_torsion
_geom_torsion_site_symmetry_1
_geom_torsion_site_symmetry_2
_geom_torsion_site_symmetry_3
_geom_torsion_site_symmetry_4
_geom_torsion_publ_flag
C(1) C(1) C(2) C(3) 7.063(16) 2_555 1_555 1_555 1_555 yes
C(1) C(1) C(2) C(6) -165.22(3) 2_555 1_555 1_555 1_555 yes
C(1) C(1) C(2) C(3) 7.063(16) 5_555 1_555 1_555 1_555 yes
C(1) C(1) C(2) C(6) -165.22(3) 5_555 1_555 1_555 1_555 yes
C(2) C(1) C(2) C(3) -172.94(3) 6_555 1_555 1_555 1_555 yes
C(2) C(1) C(2) C(6) 14.776(18) 6_555 1_555 1_555 1_555 yes
C(1) C(2) C(3) C(4) 177.45(3) 1_555 1_555 1_555 1_555 yes
C(1) C(2) C(6) C(7) -110.10(3) 1_555 1_555 1_555 1_555 yes
C(1) C(2) C(6) C(11) 77.21(2) 1_555 1_555 1_555 1_555 yes
C(1) C(2) C(3) C(4) 177.45(3) 6_555 1_555 1_555 1_555 yes
C(1) C(2) C(6) C(7) -110.10(3) 6_555 1_555 1_555 1_555 yes
C(1) C(2) C(6) C(11) 77.21(2) 6_555 1_555 1_555 1_555 yes
C(6) C(2) C(3) C(4) -9.713(19) 1_555 1_555 1_555 1_555 yes
C(3) C(2) C(6) C(7) 77.30(2) 1_555 1_555 1_555 1_555 yes
C(3) C(2) C(6) C(11) -95.39(2) 1_555 1_555 1_555 1_555 yes
C(3) C(3) C(2) C(1) -7.136(17) 2_555 1_555 1_555 1_555 yes
C(3) C(3) C(2) C(6) 165.70(3) 2_555 1_555 1_555 1_555 yes
C(2) C(3) C(4) C(5) 176.84(3) 1_555 1_555 1_555 1_555 yes
C(2) C(3) C(4) H(4) -3.493(19) 1_555 1_555 1_555 1_555 yes
C(3) C(3) C(4) C(5) 1.33(2) 2_555 1_555 1_555 1_555 yes
C(3) C(3) C(4) H(4) -179.00(3) 2_555 1_555 1_555 1_555 yes
C(3) C(4) C(5) H(5) -178.19(4) 1_555 1_555 1_555 1_555 yes
H(4) C(4) C(5) H(5) 2.14(2) 1_555 1_555 1_555 1_555 yes
C(5) C(5) C(4) C(3) -1.36(2) 2_555 1_555 1_555 1_555 yes
C(5) C(5) C(4) H(4) 178.98(4) 2_555 1_555 1_555 1_555 yes
C(2) C(6) C(7) C(8) -172.57(3) 1_555 1_555 1_555 1_555 yes
C(2) C(6) C(7) H(7) 8.252(19) 1_555 1_555 1_555 1_555 yes
C(2) C(6) C(11) C(10) 173.55(3) 1_555 1_555 1_555 1_555 yes
C(2) C(6) C(11) H(11) -6.79(2) 1_555 1_555 1_555 1_555 yes
C(11) C(6) C(7) C(8) 0.15(2) 1_555 1_555 1_555 1_555 yes
C(7) C(6) C(11) C(10) 0.60(2) 1_555 1_555 1_555 1_555 yes
C(11) C(6) C(7) H(7) -179.02(3) 1_555 1_555 1_555 1_555 yes
C(7) C(6) C(11) H(11) -179.74(3) 1_555 1_555 1_555 1_555 yes
C(6) C(7) C(8) C(9) -0.71(3) 1_555 1_555 1_555 1_555 yes
C(6) C(7) C(8) H(8) 179.47(4) 1_555 1_555 1_555 1_555 yes
H(7) C(7) C(8) C(9) 178.47(4) 1_555 1_555 1_555 1_555 yes
H(7) C(7) C(8) H(8) -1.35(2) 1_555 1_555 1_555 1_555 yes
C(7) C(8) C(9) C(10) 0.52(3) 1_555 1_555 1_555 1_555 yes
C(7) C(8) C(9) H(9) -179.72(5) 1_555 1_555 1_555 1_555 yes
H(8) C(8) C(9) C(10) -179.67(5) 1_555 1_555 1_555 1_555 yes
H(8) C(8) C(9) H(9) 0.09(3) 1_555 1_555 1_555 1_555 yes
C(8) C(9) C(10) C(11) 0.23(3) 1_555 1_555 1_555 1_555 yes
C(8) C(9) C(10) H(10) -179.03(5) 1_555 1_555 1_555 1_555 yes
H(9) C(9) C(10) C(11) -179.53(5) 1_555 1_555 1_555 1_555 yes
H(9) C(9) C(10) H(10) 1.21(3) 1_555 1_555 1_555 1_555 yes
C(9) C(10) C(11) C(6) -0.79(3) 1_555 1_555 1_555 1_555 yes
C(9) C(10) C(11) H(11) 179.55(4) 1_555 1_555 1_555 1_555 yes
H(10) C(10) C(11) C(6) 178.48(4) 1_555 1_555 1_555 1_555 yes
H(10) C(10) C(11) H(11) -1.18(2) 1_555 1_555 1_555 1_555 yes
